data_2234487
loop_
_publ_author_name
'Affan, Md. Abu'
'Salam, Md. Abdus'
'Jusoh, Ismail'
'Ng, Seik Weng'
'Tiekink, Edward R. T.'

_publ_section_title
;
 Chlorido{4-cyclohexyl-1-[1-(pyridin-2-yl-\k<i>N</i>)ethylidene]thiosemicarbazidato-\k^2^<i>N</i>^1^,<i>S</i>}diphenyltin(IV)
;
_journal_coeditor_code ZL2462
_journal_issue 4
_journal_name_full 'Acta Crystallographica Section E'
_journal_page_first m435
_journal_page_last m436
_journal_paper_doi 10.1107/S1600536812010902
_journal_volume 68
_journal_year 2012
_chemical_formula_iupac '[Sn (C6 H5)2 (C14 H19 N4 S) Cl]'
_chemical_formula_moiety 'C26 H29 Cl N4 S Sn'
_chemical_formula_sum 'C26 H29 Cl N4 S Sn'
_chemical_formula_weight 583.73
_chemical_name_systematic
;
Chlorido{4-cyclohexyl-1-[1-(pyridin-2-yl-
\k<i>N</i>)ethylidene]thiosemicarbazidato-
\k^2^<i>N</i>^1^,<i>S</i>}diphenyltin(IV)
;
_space_group_IT_number 2
_symmetry_cell_setting triclinic
_symmetry_space_group_name_Hall '-P 1'
_symmetry_space_group_name_H-M 'P -1'
_atom_sites_solution_hydrogens geom
_atom_sites_solution_primary direct
_atom_sites_solution_secondary difmap
_audit_creation_method SHELXL-97
_cell_angle_alpha 90.103(3)
_cell_angle_beta 97.013(3)
_cell_angle_gamma 100.931(4)
_cell_formula_units_Z 2
_cell_length_a 9.7368(4)
_cell_length_b 9.9771(4)
_cell_length_c 13.4045(5)
_cell_measurement_reflns_used 5479
_cell_measurement_temperature 100(2)
_cell_measurement_theta_max 27.4978
_cell_measurement_theta_min 2.4720
_cell_volume 1268.57(9)
_computing_cell_refinement 'CrysAlis PRO (Agilent, 2011)'
_computing_data_collection 'CrysAlis PRO (Agilent, 2011)'
_computing_data_reduction 'CrysAlis PRO (Agilent, 2011)'
_computing_molecular_graphics 'X-SEED (Barbour, 2001) and DIAMOND (Brandenburg, 2006)'
_computing_publication_material 'publCIF (Westrip, 2010)'
_computing_structure_refinement 'SHELXL97 (Sheldrick, 2008)'
_computing_structure_solution 'SHELXS97 (Sheldrick, 2008)'
_diffrn_ambient_temperature 100(2)
_diffrn_detector_area_resol_mean 10.4041
_diffrn_measured_fraction_theta_full 0.985
_diffrn_measured_fraction_theta_max 0.985
_diffrn_measurement_device_type 'Agilent SuperNova Dual diffractometer with an Atlas detector'
_diffrn_measurement_method '\w scan'
_diffrn_radiation_monochromator Mirror
_diffrn_radiation_source 'SuperNova (Mo) X-ray Source'
_diffrn_radiation_type MoK\a
_diffrn_radiation_wavelength 0.71073
_diffrn_reflns_av_R_equivalents 0.0291
_diffrn_reflns_av_sigmaI/netI 0.0557
_diffrn_reflns_limit_h_max 12
_diffrn_reflns_limit_h_min -12
_diffrn_reflns_limit_k_max 12
_diffrn_reflns_limit_k_min -10
_diffrn_reflns_limit_l_max 17
_diffrn_reflns_limit_l_min -17
_diffrn_reflns_number 8973
_diffrn_reflns_theta_full 27.56
_diffrn_reflns_theta_max 27.56
_diffrn_reflns_theta_min 2.48
_diffrn_standards_decay_% 0
_diffrn_standards_interval_count 0
_diffrn_standards_interval_time 0
_diffrn_standards_number 0
_exptl_absorpt_coefficient_mu 1.216
_exptl_absorpt_correction_T_max 0.7930
_exptl_absorpt_correction_T_min 0.6418
_exptl_absorpt_correction_type multi-scan
_exptl_absorpt_process_details '(CrysAlis PRO; Agilent, 2011)'
_exptl_crystal_colour light-yellow
_exptl_crystal_density_diffrn 1.528
_exptl_crystal_density_method 'not measured'
_exptl_crystal_description irregular
_exptl_crystal_F_000 592
_exptl_crystal_size_max 0.40
_exptl_crystal_size_mid 0.30
_exptl_crystal_size_min 0.20
_refine_diff_density_max 0.514
_refine_diff_density_min -0.581
_refine_ls_extinction_method none
_refine_ls_goodness_of_fit_ref 1.001
_refine_ls_hydrogen_treatment constr
_refine_ls_matrix_type full
_refine_ls_number_parameters 299
_refine_ls_number_reflns 5781
_refine_ls_number_restraints 0
_refine_ls_restrained_S_all 1.001
_refine_ls_R_factor_all 0.0377
_refine_ls_R_factor_gt 0.0289
_refine_ls_shift/su_max 0.001
_refine_ls_shift/su_mean 0.001
_refine_ls_structure_factor_coef Fsqd
_refine_ls_weighting_details 'calc w=1/[\s^2^(Fo^2^)+(0.0216P)^2^] where P=(Fo^2^+2Fc^2^)/3'
_refine_ls_weighting_scheme calc
_refine_ls_wR_factor_gt 0.0560
_refine_ls_wR_factor_ref 0.0607
_reflns_number_gt 5122
_reflns_number_total 5781
_reflns_threshold_expression I>2\s(I)
_cod_data_source_file zl2462.cif
_cod_data_source_block I
_cod_database_code 2234487
_cod_database_fobs_code 2234487

loop_
_symmetry_equiv_pos_as_xyz
'x, y, z'
'-x, -y, -z'

loop_
_atom_site_type_symbol
_atom_site_label
_atom_site_fract_x
_atom_site_fract_y
_atom_site_fract_z
_atom_site_U_iso_or_equiv
_atom_site_adp_type
_atom_site_calc_flag
_atom_site_refinement_flags
_atom_site_occupancy
_atom_site_symmetry_multiplicity
Sn Sn 0.336547(16) 0.124100(16) 0.775567(11) 0.01076(5) Uani d . 1 1
Cl Cl1 0.34918(7) -0.11363(6) 0.83991(5) 0.02221(14) Uani d . 1 1
S S1 0.13930(6) 0.06101(6) 0.63351(4) 0.01420(13) Uani d . 1 1
N N1 0.49818(19) 0.3058(2) 0.86673(14) 0.0128(4) Uani d . 1 1
N N2 0.31702(19) 0.33125(19) 0.70413(14) 0.0111(4) Uani d . 1 1
N N3 0.23447(19) 0.3390(2) 0.61378(14) 0.0130(4) Uani d . 1 1
N N4 0.08466(19) 0.2234(2) 0.48652(14) 0.0144(4) Uani d . 1 1
H H1 0.0336 0.1458 0.4612 0.017 Uiso calc R 1 1
C C1 0.5121(2) 0.1152(2) 0.69424(17) 0.0139(5) Uani d . 1 1
C C2 0.6324(3) 0.0724(3) 0.74073(19) 0.0227(6) Uani d . 1 1
H H2 0.6366 0.0452 0.8087 0.027 Uiso calc R 1 1
C C3 0.7461(3) 0.0697(3) 0.6874(2) 0.0272(6) Uani d . 1 1
H H3 0.8280 0.0414 0.7195 0.033 Uiso calc R 1 1
C C4 0.7409(3) 0.1074(3) 0.58891(19) 0.0226(6) Uani d . 1 1
H H4 0.8189 0.1052 0.5531 0.027 Uiso calc R 1 1
C C5 0.6220(3) 0.1485(3) 0.54170(19) 0.0222(6) Uani d . 1 1
H H5 0.6178 0.1733 0.4732 0.027 Uiso calc R 1 1
C C6 0.5085(3) 0.1535(3) 0.59448(18) 0.0190(5) Uani d . 1 1
H H6 0.4278 0.1835 0.5620 0.023 Uiso calc R 1 1
C C7 0.2074(2) 0.1485(2) 0.89180(17) 0.0118(5) Uani d . 1 1
C C8 0.2437(3) 0.1153(2) 0.99069(17) 0.0173(5) Uani d . 1 1
H H8 0.3282 0.0817 1.0086 0.021 Uiso calc R 1 1
C C9 0.1577(3) 0.1305(2) 1.06400(18) 0.0187(5) Uani d . 1 1
H H9 0.1843 0.1085 1.1316 0.022 Uiso calc R 1 1
C C10 0.0328(3) 0.1780(2) 1.03850(19) 0.0189(5) Uani d . 1 1
H H10 -0.0268 0.1868 1.0882 0.023 Uiso calc R 1 1
C C11 -0.0035(2) 0.2120(2) 0.94064(18) 0.0184(5) Uani d . 1 1
H H11 -0.0885 0.2447 0.9230 0.022 Uiso calc R 1 1
C C12 0.0832(2) 0.1989(2) 0.86723(18) 0.0152(5) Uani d . 1 1
H H12 0.0579 0.2243 0.8002 0.018 Uiso calc R 1 1
C C13 0.5906(2) 0.2890(3) 0.94570(17) 0.0162(5) Uani d . 1 1
H H13 0.5921 0.1992 0.9687 0.019 Uiso calc R 1 1
C C14 0.6845(2) 0.3973(3) 0.99555(18) 0.0171(5) Uani d . 1 1
H H14 0.7496 0.3821 1.0512 0.021 Uiso calc R 1 1
C C15 0.6809(2) 0.5272(3) 0.96253(18) 0.0176(5) Uani d . 1 1
H H15 0.7435 0.6035 0.9955 0.021 Uiso calc R 1 1
C C16 0.5851(2) 0.5460(2) 0.88041(17) 0.0150(5) Uani d . 1 1
H H16 0.5808 0.6352 0.8572 0.018 Uiso calc R 1 1
C C17 0.4954(2) 0.4324(2) 0.83251(17) 0.0128(5) Uani d . 1 1
C C18 0.3979(2) 0.4439(2) 0.74072(17) 0.0128(5) Uani d . 1 1
C C19 0.4031(2) 0.5785(2) 0.69161(18) 0.0173(5) Uani d . 1 1
H H19A 0.3328 0.5687 0.6319 0.026 Uiso calc R 1 1
H H19B 0.4973 0.6103 0.6718 0.026 Uiso calc R 1 1
H H19C 0.3828 0.6450 0.7389 0.026 Uiso calc R 1 1
C C20 0.1583(2) 0.2215(2) 0.57772(17) 0.0125(5) Uani d . 1 1
C C21 0.0833(2) 0.3452(2) 0.42632(17) 0.0139(5) Uani d . 1 1
H H21 0.0663 0.4201 0.4702 0.017 Uiso calc R 1 1
C C22 -0.0388(2) 0.3141(3) 0.34146(18) 0.0179(5) Uani d . 1 1
H H22A -0.0269 0.2359 0.3000 0.022 Uiso calc R 1 1
H H22B -0.1285 0.2879 0.3705 0.022 Uiso calc R 1 1
C C23 -0.0460(3) 0.4371(3) 0.27500(19) 0.0235(6) Uani d . 1 1
H H23A -0.1208 0.4111 0.2176 0.028 Uiso calc R 1 1
H H23B -0.0713 0.5110 0.3142 0.028 Uiso calc R 1 1
C C24 0.0936(3) 0.4897(3) 0.23527(18) 0.0224(6) Uani d . 1 1
H H24A 0.0875 0.5736 0.1971 0.027 Uiso calc R 1 1
H H24B 0.1133 0.4203 0.1890 0.027 Uiso calc R 1 1
C C25 0.2134(3) 0.5208(3) 0.32162(19) 0.0222(6) Uani d . 1 1
H H25A 0.3037 0.5521 0.2943 0.027 Uiso calc R 1 1
H H25B 0.1972 0.5950 0.3652 0.027 Uiso calc R 1 1
C C26 0.2223(2) 0.3940(3) 0.38360(18) 0.0175(5) Uani d . 1 1
H H26A 0.3003 0.4156 0.4393 0.021 Uiso calc R 1 1
H H26B 0.2419 0.3207 0.3407 0.021 Uiso calc R 1 1

loop_
_atom_site_aniso_label
_atom_site_aniso_U_11
_atom_site_aniso_U_22
_atom_site_aniso_U_33
_atom_site_aniso_U_12
_atom_site_aniso_U_13
_atom_site_aniso_U_23
Sn 0.01145(9) 0.01048(9) 0.01016(9) 0.00200(6) 0.00073(6) -0.00036(6)
Cl1 0.0329(4) 0.0148(3) 0.0222(3) 0.0097(3) 0.0083(3) 0.0050(2)
S1 0.0159(3) 0.0116(3) 0.0131(3) 0.0000(2) -0.0020(2) 0.0002(2)
N1 0.0120(10) 0.0146(10) 0.0119(10) 0.0019(8) 0.0025(8) -0.0009(8)
N2 0.0097(9) 0.0130(10) 0.0109(9) 0.0024(8) 0.0019(8) 0.0010(8)
N3 0.0124(10) 0.0128(10) 0.0126(10) 0.0018(8) -0.0021(8) 0.0013(8)
N4 0.0152(10) 0.0128(10) 0.0127(10) -0.0013(8) -0.0017(8) 0.0013(8)
C1 0.0124(12) 0.0134(12) 0.0148(12) -0.0001(10) 0.0016(9) -0.0014(10)
C2 0.0195(13) 0.0308(16) 0.0201(14) 0.0093(12) 0.0041(11) 0.0063(12)
C3 0.0187(14) 0.0354(17) 0.0311(16) 0.0123(13) 0.0054(12) 0.0020(13)
C4 0.0183(13) 0.0228(14) 0.0276(15) 0.0014(11) 0.0108(11) -0.0054(11)
C5 0.0243(14) 0.0253(15) 0.0168(13) 0.0014(12) 0.0074(11) 0.0002(11)
C6 0.0166(13) 0.0228(14) 0.0188(13) 0.0072(11) 0.0017(10) 0.0000(11)
C7 0.0122(11) 0.0097(11) 0.0124(11) -0.0019(9) 0.0030(9) -0.0020(9)
C8 0.0194(13) 0.0150(13) 0.0175(13) 0.0035(10) 0.0022(10) 0.0001(10)
C9 0.0258(14) 0.0164(13) 0.0119(12) -0.0011(11) 0.0030(10) 0.0015(10)
C10 0.0197(13) 0.0147(13) 0.0229(13) -0.0004(11) 0.0111(11) -0.0037(10)
C11 0.0139(12) 0.0172(13) 0.0247(14) 0.0034(10) 0.0037(10) -0.0019(11)
C12 0.0158(12) 0.0129(12) 0.0161(12) 0.0014(10) 0.0004(10) 0.0010(10)
C13 0.0173(12) 0.0201(13) 0.0117(12) 0.0050(11) 0.0014(10) -0.0015(10)
C14 0.0133(12) 0.0250(14) 0.0119(12) 0.0019(11) -0.0007(9) -0.0028(10)
C15 0.0141(12) 0.0201(13) 0.0163(12) -0.0030(10) 0.0030(10) -0.0042(10)
C16 0.0144(12) 0.0138(12) 0.0164(12) 0.0001(10) 0.0042(10) -0.0007(10)
C17 0.0119(11) 0.0145(12) 0.0128(11) 0.0018(10) 0.0060(9) 0.0004(9)
C18 0.0088(11) 0.0153(12) 0.0149(12) 0.0025(10) 0.0034(9) -0.0014(10)
C19 0.0155(12) 0.0123(12) 0.0236(13) 0.0009(10) 0.0033(10) 0.0004(10)
C20 0.0095(11) 0.0153(12) 0.0140(12) 0.0040(10) 0.0034(9) -0.0001(9)
C21 0.0139(12) 0.0124(12) 0.0151(12) 0.0013(10) 0.0026(9) 0.0043(9)
C22 0.0151(12) 0.0233(14) 0.0147(12) 0.0039(11) -0.0015(10) 0.0046(10)
C23 0.0264(14) 0.0284(15) 0.0183(13) 0.0127(12) 0.0018(11) 0.0063(11)
C24 0.0300(15) 0.0214(14) 0.0190(13) 0.0096(12) 0.0083(11) 0.0070(11)
C25 0.0263(14) 0.0204(14) 0.0212(14) 0.0027(12) 0.0101(11) 0.0016(11)
C26 0.0142(12) 0.0208(13) 0.0172(12) 0.0019(10) 0.0035(10) 0.0011(10)

loop_
_atom_type_symbol
_atom_type_description
_atom_type_scat_dispersion_real
_atom_type_scat_dispersion_imag
_atom_type_scat_source
C C 0.0033 0.0016 'International Tables Vol C Tables 4.2.6.8 and 6.1.1.4'
H H 0.0000 0.0000 'International Tables Vol C Tables 4.2.6.8 and 6.1.1.4'
N N 0.0061 0.0033 'International Tables Vol C Tables 4.2.6.8 and 6.1.1.4'
S S 0.1246 0.1234 'International Tables Vol C Tables 4.2.6.8 and 6.1.1.4'
Cl Cl 0.1484 0.1585 'International Tables Vol C Tables 4.2.6.8 and 6.1.1.4'
Sn Sn -0.6537 1.4246 'International Tables Vol C Tables 4.2.6.8 and 6.1.1.4'

loop_
_geom_angle_atom_site_label_1
_geom_angle_atom_site_label_2
_geom_angle_atom_site_label_3
_geom_angle
C1 Sn C7 163.82(9)
C1 Sn N2 89.52(8)
C7 Sn N2 94.19(7)
C1 Sn N1 83.36(7)
C7 Sn N1 83.23(7)
N2 Sn N1 69.43(6)
C1 Sn S1 98.90(6)
C7 Sn S1 97.28(6)
N2 Sn S1 76.55(5)
N1 Sn S1 145.90(5)
C1 Sn Cl1 89.13(6)
C7 Sn Cl1 88.37(6)
N2 Sn Cl1 175.15(5)
N1 Sn Cl1 115.02(5)
S1 Sn Cl1 99.07(2)
C20 S1 Sn 96.99(8)
C13 N1 C17 119.5(2)
C13 N1 Sn 124.50(16)
C17 N1 Sn 115.98(15)
C18 N2 N3 116.92(19)
C18 N2 Sn 120.81(15)
N3 N2 Sn 121.65(14)
C20 N3 N2 114.79(19)
C20 N4 C21 124.7(2)
C20 N4 H1 117.7
C21 N4 H1 117.7
C6 C1 C2 118.7(2)
C6 C1 Sn 120.44(17)
C2 C1 Sn 120.87(17)
C3 C2 C1 120.1(2)
C3 C2 H2 120.0
C1 C2 H2 120.0
C4 C3 C2 120.6(2)
C4 C3 H3 119.7
C2 C3 H3 119.7
C3 C4 C5 120.0(2)
C3 C4 H4 120.0
C5 C4 H4 120.0
C4 C5 C6 120.0(2)
C4 C5 H5 120.0
C6 C5 H5 120.0
C5 C6 C1 120.7(2)
C5 C6 H6 119.7
C1 C6 H6 119.7
C8 C7 C12 118.7(2)
C8 C7 Sn 121.86(17)
C12 C7 Sn 119.42(17)
C7 C8 C9 120.7(2)
C7 C8 H8 119.6
C9 C8 H8 119.6
C10 C9 C8 120.2(2)
C10 C9 H9 119.9
C8 C9 H9 119.9
C11 C10 C9 119.4(2)
C11 C10 H10 120.3
C9 C10 H10 120.3
C10 C11 C12 120.6(2)
C10 C11 H11 119.7
C12 C11 H11 119.7
C11 C12 C7 120.3(2)
C11 C12 H12 119.9
C7 C12 H12 119.9
N1 C13 C14 122.7(2)
N1 C13 H13 118.7
C14 C13 H13 118.7
C15 C14 C13 118.4(2)
C15 C14 H14 120.8
C13 C14 H14 120.8
C14 C15 C16 119.4(2)
C14 C15 H15 120.3
C16 C15 H15 120.3
C15 C16 C17 119.3(2)
C15 C16 H16 120.4
C17 C16 H16 120.4
N1 C17 C16 120.7(2)
N1 C17 C18 117.1(2)
C16 C17 C18 122.1(2)
N2 C18 C17 116.6(2)
N2 C18 C19 123.7(2)
C17 C18 C19 119.6(2)
C18 C19 H19A 109.5
C18 C19 H19B 109.5
H19A C19 H19B 109.5
C18 C19 H19C 109.5
H19A C19 H19C 109.5
H19B C19 H19C 109.5
N3 C20 N4 116.4(2)
N3 C20 S1 128.57(18)
N4 C20 S1 114.99(17)
N4 C21 C22 108.65(19)
N4 C21 C26 112.62(19)
C22 C21 C26 110.39(19)
N4 C21 H21 108.4
C22 C21 H21 108.4
C26 C21 H21 108.4
C23 C22 C21 111.4(2)
C23 C22 H22A 109.3
C21 C22 H22A 109.3
C23 C22 H22B 109.3
C21 C22 H22B 109.3
H22A C22 H22B 108.0
C24 C23 C22 111.7(2)
C24 C23 H23A 109.3
C22 C23 H23A 109.3
C24 C23 H23B 109.3
C22 C23 H23B 109.3
H23A C23 H23B 107.9
C23 C24 C25 110.7(2)
C23 C24 H24A 109.5
C25 C24 H24A 109.5
C23 C24 H24B 109.5
C25 C24 H24B 109.5
H24A C24 H24B 108.1
C26 C25 C24 110.5(2)
C26 C25 H25A 109.5
C24 C25 H25A 109.5
C26 C25 H25B 109.5
C24 C25 H25B 109.5
H25A C25 H25B 108.1
C25 C26 C21 109.84(19)
C25 C26 H26A 109.7
C21 C26 H26A 109.7
C25 C26 H26B 109.7
C21 C26 H26B 109.7
H26A C26 H26B 108.2

loop_
_geom_bond_atom_site_label_1
_geom_bond_atom_site_label_2
_geom_bond_distance
_geom_bond_publ_flag
Sn C1 2.152(2) y
Sn C7 2.159(2) y
Sn N2 2.3100(19) y
Sn N1 2.3869(19) y
Sn S1 2.5209(6) y
Sn Cl1 2.5449(6) y
S1 C20 1.756(2) ?
N1 C13 1.335(3) ?
N1 C17 1.349(3) ?
N2 C18 1.300(3) ?
N2 N3 1.380(3) ?
N3 C20 1.319(3) ?
N4 C20 1.342(3) ?
N4 C21 1.461(3) ?
N4 H1 0.8800 ?
C1 C6 1.390(3) ?
C1 C2 1.398(3) ?
C2 C3 1.394(3) ?
C2 H2 0.9500 ?
C3 C4 1.370(4) ?
C3 H3 0.9500 ?
C4 C5 1.382(3) ?
C4 H4 0.9500 ?
C5 C6 1.391(3) ?
C5 H5 0.9500 ?
C6 H6 0.9500 ?
C7 C8 1.387(3) ?
C7 C12 1.399(3) ?
C8 C9 1.393(3) ?
C8 H8 0.9500 ?
C9 C10 1.391(3) ?
C9 H9 0.9500 ?
C10 C11 1.377(3) ?
C10 H10 0.9500 ?
C11 C12 1.394(3) ?
C11 H11 0.9500 ?
C12 H12 0.9500 ?
C13 C14 1.387(3) ?
C13 H13 0.9500 ?
C14 C15 1.376(3) ?
C14 H14 0.9500 ?
C15 C16 1.391(3) ?
C15 H15 0.9500 ?
C16 C17 1.394(3) ?
C16 H16 0.9500 ?
C17 C18 1.478(3) ?
C18 C19 1.492(3) ?
C19 H19A 0.9800 ?
C19 H19B 0.9800 ?
C19 H19C 0.9800 ?
C21 C22 1.527(3) ?
C21 C26 1.529(3) ?
C21 H21 1.0000 ?
C22 C23 1.525(3) ?
C22 H22A 0.9900 ?
C22 H22B 0.9900 ?
C23 C24 1.521(3) ?
C23 H23A 0.9900 ?
C23 H23B 0.9900 ?
C24 C25 1.526(4) ?
C24 H24A 0.9900 ?
C24 H24B 0.9900 ?
C25 C26 1.525(3) ?
C25 H25A 0.9900 ?
C25 H25B 0.9900 ?
C26 H26A 0.9900 ?
C26 H26B 0.9900 ?

loop_
_geom_hbond_atom_site_label_D
_geom_hbond_atom_site_label_H
_geom_hbond_atom_site_label_A
_geom_hbond_site_symmetry_A
_geom_hbond_distance_DH
_geom_hbond_distance_HA
_geom_hbond_distance_DA
_geom_hbond_angle_DHA
N4 H1 S1 2_556 0.88 2.62 3.489(2) 171
C13 H13 Cl1 2_657 0.95 2.73 3.415(3) 129
C19 H19C Cl1 1_565 0.98 2.85 3.809(2) 166
C15 H15 Cg1 2_667 0.95 2.47 3.384(3) 162

loop_
_geom_torsion_atom_site_label_1
_geom_torsion_atom_site_label_2
_geom_torsion_atom_site_label_3
_geom_torsion_atom_site_label_4
_geom_torsion
C1 Sn S1 C20 -78.66(10)
C7 Sn S1 C20 101.29(9)
N2 Sn S1 C20 8.70(8)
N1 Sn S1 C20 12.62(11)
Cl1 Sn S1 C20 -169.21(7)
C1 Sn N1 C13 -85.65(17)
C7 Sn N1 C13 85.28(17)
N2 Sn N1 C13 -177.64(18)
S1 Sn N1 C13 178.28(13)
Cl1 Sn N1 C13 0.27(18)
C1 Sn N1 C17 92.66(16)
C7 Sn N1 C17 -96.41(16)
N2 Sn N1 C17 0.67(14)
S1 Sn N1 C17 -3.4(2)
Cl1 Sn N1 C17 178.58(13)
C1 Sn N2 C18 -81.56(17)
C7 Sn N2 C18 82.68(17)
N1 Sn N2 C18 1.53(15)
S1 Sn N2 C18 179.18(17)
C1 Sn N2 N3 89.24(15)
C7 Sn N2 N3 -106.53(15)
N1 Sn N2 N3 172.32(16)
S1 Sn N2 N3 -10.03(13)
C18 N2 N3 C20 177.56(19)
Sn N2 N3 C20 6.4(2)
C7 Sn C1 C6 -145.4(3)
N2 Sn C1 C6 -41.8(2)
N1 Sn C1 C6 -111.2(2)
S1 Sn C1 C6 34.5(2)
Cl1 Sn C1 C6 133.5(2)
C7 Sn C1 C2 33.9(4)
N2 Sn C1 C2 137.4(2)
N1 Sn C1 C2 68.1(2)
S1 Sn C1 C2 -146.28(19)
Cl1 Sn C1 C2 -47.2(2)
C6 C1 C2 C3 0.4(4)
Sn C1 C2 C3 -178.8(2)
C1 C2 C3 C4 -0.6(4)
C2 C3 C4 C5 0.0(4)
C3 C4 C5 C6 0.9(4)
C4 C5 C6 C1 -1.2(4)
C2 C1 C6 C5 0.5(4)
Sn C1 C6 C5 179.74(18)
C1 Sn C7 C8 -34.0(4)
N2 Sn C7 C8 -136.91(19)
N1 Sn C7 C8 -68.22(19)
S1 Sn C7 C8 146.14(19)
Cl1 Sn C7 C8 47.21(19)
C1 Sn C7 C12 146.1(3)
N2 Sn C7 C12 43.22(19)
N1 Sn C7 C12 111.91(18)
S1 Sn C7 C12 -33.73(18)
Cl1 Sn C7 C12 -132.66(18)
C12 C7 C8 C9 0.6(4)
Sn C7 C8 C9 -179.28(17)
C7 C8 C9 C10 0.8(4)
C8 C9 C10 C11 -1.2(4)
C9 C10 C11 C12 0.2(4)
C10 C11 C12 C7 1.2(4)
C8 C7 C12 C11 -1.5(3)
Sn C7 C12 C11 178.33(17)
C17 N1 C13 C14 0.6(3)
Sn N1 C13 C14 178.85(16)
N1 C13 C14 C15 0.6(3)
C13 C14 C15 C16 -0.5(3)
C14 C15 C16 C17 -0.7(3)
C13 N1 C17 C16 -1.8(3)
Sn N1 C17 C16 179.77(15)
C13 N1 C17 C18 175.89(18)
Sn N1 C17 C18 -2.5(2)
C15 C16 C17 N1 1.9(3)
C15 C16 C17 C18 -175.72(19)
N3 N2 C18 C17 -174.55(17)
Sn N2 C18 C17 -3.3(3)
N3 N2 C18 C19 1.3(3)
Sn N2 C18 C19 172.46(16)
N1 C17 C18 N2 3.9(3)
C16 C17 C18 N2 -178.5(2)
N1 C17 C18 C19 -172.12(19)
C16 C17 C18 C19 5.6(3)
N2 N3 C20 N4 -175.27(17)
N2 N3 C20 S1 4.9(3)
C21 N4 C20 N3 -0.3(3)
C21 N4 C20 S1 179.50(16)
Sn S1 C20 N3 -11.4(2)
Sn S1 C20 N4 168.86(15)
C20 N4 C21 C22 -165.9(2)
C20 N4 C21 C26 71.5(3)
N4 C21 C22 C23 -179.67(18)
C26 C21 C22 C23 -55.7(3)
C21 C22 C23 C24 54.1(3)
C22 C23 C24 C25 -54.7(3)
C23 C24 C25 C26 57.5(3)
C24 C25 C26 C21 -59.4(3)
N4 C21 C26 C25 179.88(19)
C22 C21 C26 C25 58.2(3)
